data_4320027
loop_
_publ_author_name
'Markus Tesmer'
'Mouhai Shu'
'Heinrich Vahrenkamp'

_publ_section_title
;
 Sulfur-Rich Zinc Chemistry: New Tris(thioimidazolyl)hydroborate Ligands
 and Their Zinc Complex Chemistry Related to the Structure and Function of
 Alcohol Dehydrogenase
;
_journal_name_full 'Inorganic Chemistry'
_journal_page_first 4022
_journal_page_last 4029
_journal_paper_doi 10.1021/ic0101275
_journal_volume 40
_journal_year 2001
_chemical_formula_sum 'C44 H47 B N8 O3.5 S3 Zn'
_chemical_formula_weight 916.26
_chemical_name_common '[Tris(tert-butyl-thioimidazolyl)borato-zinc-p-nitrophenolate]'
_space_group_IT_number 2
_symmetry_cell_setting triclinic
_symmetry_space_group_name_Hall '-P 1'
_symmetry_space_group_name_H-M 'P -1'
_atom_sites_solution_hydrogens geom
_atom_sites_solution_primary direct
_atom_sites_solution_secondary difmap
_audit_creation_method SHELXL-97
_cell_angle_alpha 66.9620(10)
_cell_angle_beta 72.3250(10)
_cell_angle_gamma 84.8640(10)
_cell_formula_units_Z 2
_cell_length_a 11.2606(6)
_cell_length_b 14.4658(8)
_cell_length_c 15.7714(8)
_cell_measurement_temperature 293(2)
_cell_volume 2251.3(2)
_computing_cell_refinement 'Bruker SMART'
_computing_data_collection 'Bruker SMART'
_computing_data_reduction 'Bruker SHELXTL'
_computing_molecular_graphics 'Bruker SHELXTL'
_computing_publication_material 'Bruker SHELXTL'
_computing_structure_refinement 'SHELXL-97 (Sheldrick, 1997)'
_computing_structure_solution 'SHELXS-97 (Sheldrick, 1990)'
_diffrn_ambient_temperature 293(2)
_diffrn_measured_fraction_theta_full 0.940
_diffrn_measured_fraction_theta_max 0.940
_diffrn_measurement_device_type 'CCD area detector'
_diffrn_measurement_method 'phi and omega scans'
_diffrn_radiation_monochromator graphite
_diffrn_radiation_source 'fine-focus sealed tube'
_diffrn_radiation_type MoK\a
_diffrn_radiation_wavelength 0.71073
_diffrn_reflns_av_R_equivalents 0.0352
_diffrn_reflns_av_sigmaI/netI 0.0499
_diffrn_reflns_limit_h_max 14
_diffrn_reflns_limit_h_min -14
_diffrn_reflns_limit_k_max 18
_diffrn_reflns_limit_k_min -19
_diffrn_reflns_limit_l_max 20
_diffrn_reflns_limit_l_min -20
_diffrn_reflns_number 20399
_diffrn_reflns_theta_full 28.30
_diffrn_reflns_theta_max 28.30
_diffrn_reflns_theta_min 1.67
_exptl_absorpt_coefficient_mu 0.735
_exptl_absorpt_correction_T_max 0.824079
_exptl_absorpt_correction_T_min 1.000000
_exptl_absorpt_correction_type SADABS
_exptl_crystal_density_diffrn 1.352
_exptl_crystal_density_method 'not measured'
_exptl_crystal_F_000 956
_refine_diff_density_max 0.628
_refine_diff_density_min -0.648
_refine_diff_density_rms 0.058
_refine_ls_extinction_method none
_refine_ls_goodness_of_fit_ref 1.042
_refine_ls_hydrogen_treatment 'riding model'
_refine_ls_matrix_type full
_refine_ls_number_parameters 559
_refine_ls_number_reflns 10513
_refine_ls_number_restraints 0
_refine_ls_restrained_S_all 1.042
_refine_ls_R_factor_all 0.0620
_refine_ls_R_factor_gt 0.0408
_refine_ls_shift/su_max 0.001
_refine_ls_shift/su_mean 0.000
_refine_ls_structure_factor_coef Fsqd
_refine_ls_weighting_details 'calc w=1/[\s^2^(Fo^2^)+(0.0525P)^2^+0.2822P] where P=(Fo^2^+2Fc^2^)/3'
_refine_ls_weighting_scheme calc
_refine_ls_wR_factor_gt 0.1022
_refine_ls_wR_factor_ref 0.1111
_reflns_number_gt 7582
_reflns_number_total 10513
_reflns_threshold_expression >2sigma(I)
_cod_data_source_file ic0101275_7.cif
_cod_data_source_block shuqm(complex7)
_cod_depositor_comments
;
The following automatic conversions were performed:

'_chemical_melting_point' value 'Y' was changed to '?' - the value is
undefined or not given.

'_symmetry_cell_setting' value 'Triclinic'
changed to 'triclinic' according to the built-in table from CIF Core
dictionary named 'cif_core.dic' version 2.4.1 from
2010-06-29.

'_geom_angle_publ_flag' value 'Y' changed to 'y'
according to the built-in table from CIF Core dictionary named
'cif_core.dic' version 2.4.1 from 2010-06-29 (108
times).

'_geom_bond_publ_flag' value 'Y' changed to 'y' according to
the built-in table from CIF Core dictionary named 'cif_core.dic'
version 2.4.1 from 2010-06-29 (71 time).

Automatic conversion script
Id: cif_fix_values 1646 2011-03-28 12:23:43Z adriana 
;
_cod_original_formula_sum 'C44 H47 B N8 O3.50 S3 Zn'
_cod_database_code 4320027

loop_
_symmetry_equiv_pos_as_xyz
'x, y, z'
'-x, -y, -z'

loop_
_atom_site_label
_atom_site_type_symbol
_atom_site_fract_x
_atom_site_fract_y
_atom_site_fract_z
_atom_site_U_iso_or_equiv
_atom_site_adp_type
_atom_site_occupancy
_atom_site_symmetry_multiplicity
_atom_site_calc_flag
_atom_site_refinement_flags
_atom_site_disorder_assembly
_atom_site_disorder_group
Zn1 Zn 0.75297(2) 0.89447(2) 0.341246(18) 0.03236(8) Uani 1 1 d . . .
B1 B 1.0805(2) 0.84352(19) 0.28973(18) 0.0307(5) Uani 1 1 d . . .
H1 H 1.1697 0.8299 0.2771 0.037 Uiso 1 1 calc R . .
S1 S 0.87369(5) 1.03817(4) 0.29810(4) 0.03320(13) Uani 1 1 d . . .
S2 S 0.81996(5) 0.84006(5) 0.21274(4) 0.03594(14) Uani 1 1 d . . .
S3 S 0.79837(5) 0.75942(4) 0.46914(4) 0.03350(13) Uani 1 1 d . . .
O1 O 0.58652(14) 0.93081(12) 0.39054(13) 0.0453(4) Uani 1 1 d . . .
O2 O 0.1132(2) 0.66850(19) 0.6732(2) 0.1066(11) Uani 1 1 d . . .
O3 O 0.1460(2) 0.6235(2) 0.5519(3) 0.1092(11) Uani 1 1 d . . .
O4 O 0.3390(7) 1.2944(5) 0.9497(3) 0.143(3) Uani 0.50 1 d P . .
N1 N 1.06851(16) 0.94530(14) 0.20841(12) 0.0300(4) Uani 1 1 d . . .
N2 N 1.02447(17) 1.09237(14) 0.11314(13) 0.0331(4) Uani 1 1 d . . .
N3 N 1.01641(16) 0.75478(13) 0.28679(13) 0.0300(4) Uani 1 1 d . . .
N4 N 0.89130(17) 0.64725(15) 0.28800(15) 0.0367(4) Uani 1 1 d . . .
N5 N 1.03598(16) 0.84834(13) 0.39090(13) 0.0282(4) Uani 1 1 d . . .
N6 N 0.93392(16) 0.85057(13) 0.53223(13) 0.0290(4) Uani 1 1 d . . .
N7 N 0.1757(2) 0.6707(2) 0.5937(3) 0.0797(10) Uani 1 1 d . . .
N8 N 0.6262(5) 1.2380(4) 0.8754(3) 0.1265(17) Uani 1 1 d . . .
C1 C 0.99290(19) 1.02384(16) 0.20580(15) 0.0301(5) Uani 1 1 d . . .
C2 C 1.1464(2) 0.96525(19) 0.11568(16) 0.0378(5) Uani 1 1 d . . .
H2A H 1.2071 0.9232 0.0972 0.045 Uiso 1 1 calc R . .
C3 C 1.1193(2) 1.05530(19) 0.05728(17) 0.0394(5) Uani 1 1 d . . .
H3A H 1.1574 1.0868 -0.0086 0.047 Uiso 1 1 calc R . .
C4 C 0.9669(2) 1.18636(17) 0.07459(16) 0.0344(5) Uani 1 1 d . . .
C5 C 0.9326(2) 1.2067(2) -0.00753(17) 0.0429(6) Uani 1 1 d . . .
H5A H 0.9444 1.1597 -0.0359 0.051 Uiso 1 1 calc R . .
C6 C 0.8800(2) 1.2984(2) -0.04755(19) 0.0509(7) Uani 1 1 d . . .
H6A H 0.8567 1.3122 -0.1029 0.061 Uiso 1 1 calc R . .
C7 C 0.8616(2) 1.3697(2) -0.0066(2) 0.0509(7) Uani 1 1 d . . .
C8 C 0.8962(3) 1.3465(2) 0.0756(2) 0.0567(7) Uani 1 1 d . . .
H8A H 0.8835 1.3927 0.1048 0.068 Uiso 1 1 calc R . .
C9 C 0.9495(3) 1.25612(19) 0.11606(19) 0.0471(6) Uani 1 1 d . . .
H9A H 0.9735 1.2427 0.1711 0.057 Uiso 1 1 calc R . .
C10 C 0.8016(3) 1.4701(3) -0.0482(2) 0.0728(10) Uani 1 1 d . . .
H10A H 0.8165 1.5112 -0.0155 0.087 Uiso 1 1 calc R . .
C11 C 0.6629(3) 1.4566(3) -0.0198(3) 0.0928(13) Uani 1 1 d . . .
H11A H 0.6269 1.5204 -0.0455 0.139 Uiso 1 1 calc R . .
H11B H 0.6305 1.4292 0.0492 0.139 Uiso 1 1 calc R . .
H11C H 0.6423 1.4114 -0.0449 0.139 Uiso 1 1 calc R . .
C12 C 0.8590(4) 1.5268(3) -0.1503(3) 0.0947(14) Uani 1 1 d . . .
H12A H 0.8173 1.5890 -0.1706 0.142 Uiso 1 1 calc R . .
H12B H 0.8523 1.4883 -0.1864 0.142 Uiso 1 1 calc R . .
H12C H 0.9454 1.5407 -0.1613 0.142 Uiso 1 1 calc R . .
C13 C 0.9130(2) 0.74696(17) 0.26355(16) 0.0318(5) Uani 1 1 d . . .
C14 C 1.0575(2) 0.65886(17) 0.32708(17) 0.0370(5) Uani 1 1 d . . .
H14A H 1.1270 0.6431 0.3496 0.044 Uiso 1 1 calc R . .
C15 C 0.9809(2) 0.59252(19) 0.32838(19) 0.0409(6) Uani 1 1 d . . .
H15A H 0.9869 0.5230 0.3519 0.049 Uiso 1 1 calc R . .
C16 C 0.7828(2) 0.60282(19) 0.2867(2) 0.0441(6) Uani 1 1 d . A .
C17 C 0.7872(3) 0.5710(4) 0.2165(3) 0.0978(16) Uani 1 1 d . . .
H17A H 0.8587 0.5822 0.1645 0.117 Uiso 1 1 calc R . .
C18 C 0.6823(4) 0.5206(5) 0.2229(5) 0.156(3) Uani 1 1 d . A .
H18A H 0.6865 0.4972 0.1750 0.187 Uiso 1 1 calc R . .
C19 C 0.5751(3) 0.5045(3) 0.2958(4) 0.1121(19) Uani 1 1 d . . .
C20 C 0.5735(3) 0.5385(3) 0.3651(3) 0.0816(11) Uani 1 1 d . A .
H20A H 0.5013 0.5290 0.4162 0.098 Uiso 1 1 calc R . .
C21 C 0.6769(3) 0.5869(2) 0.3618(2) 0.0636(8) Uani 1 1 d . . .
H21A H 0.6738 0.6085 0.4108 0.076 Uiso 1 1 calc R A .
C22A C 0.4538(5) 0.4268(4) 0.3389(4) 0.0405(11) Uani 0.50 1 d P A 1
H22A H 0.4426 0.3838 0.4068 0.049 Uiso 0.50 1 calc PR A 1
C22B C 0.4714(5) 0.4776(5) 0.2580(5) 0.0552(15) Uani 0.50 1 d P A 2
H22B H 0.4813 0.5180 0.1897 0.066 Uiso 0.50 1 calc PR A 2
C23 C 0.4779(3) 0.3675(3) 0.2799(3) 0.0798(11) Uani 1 1 d . . .
H23A H 0.4018 0.3345 0.2897 0.120 Uiso 1 1 calc R A 1
H23B H 0.5381 0.3180 0.2978 0.120 Uiso 1 1 calc R A 1
H23C H 0.5098 0.4107 0.2133 0.120 Uiso 1 1 calc R A 1
C24 C 0.3434(3) 0.4949(3) 0.3267(3) 0.0783(11) Uani 1 1 d . . .
H24A H 0.2730 0.4560 0.3350 0.117 Uiso 1 1 calc R A 1
H24B H 0.3652 0.5471 0.2634 0.117 Uiso 1 1 calc R A 1
H24C H 0.3225 0.5244 0.3742 0.117 Uiso 1 1 calc R A 1
C25 C 0.92674(19) 0.82161(15) 0.46155(15) 0.0280(4) Uani 1 1 d . . .
C26 C 1.1124(2) 0.89301(16) 0.41969(17) 0.0320(5) Uani 1 1 d . . .
H26A H 1.1934 0.9181 0.3844 0.038 Uiso 1 1 calc R . .
C27 C 1.0512(2) 0.89414(16) 0.50612(17) 0.0321(5) Uani 1 1 d . . .
H27A H 1.0812 0.9193 0.5420 0.039 Uiso 1 1 calc R . .
C28 C 0.8328(2) 0.85076(16) 0.61375(15) 0.0301(5) Uani 1 1 d . . .
C29 C 0.8472(2) 0.80814(19) 0.70426(17) 0.0423(6) Uani 1 1 d . . .
H29A H 0.9198 0.7754 0.7137 0.051 Uiso 1 1 calc R . .
C30 C 0.7515(3) 0.8145(2) 0.78168(18) 0.0515(7) Uani 1 1 d . . .
H30A H 0.7619 0.7873 0.8429 0.062 Uiso 1 1 calc R . .
C31 C 0.6407(2) 0.86058(19) 0.76974(17) 0.0411(6) Uani 1 1 d . . .
C32 C 0.6294(2) 0.90311(18) 0.67741(17) 0.0376(5) Uani 1 1 d . . .
H32A H 0.5566 0.9353 0.6677 0.045 Uiso 1 1 calc R . .
C33 C 0.7241(2) 0.89884(17) 0.59933(17) 0.0342(5) Uani 1 1 d . . .
H33A H 0.7150 0.9279 0.5377 0.041 Uiso 1 1 calc R . .
C34 C 0.5367(3) 0.8678(2) 0.8542(2) 0.0582(8) Uani 1 1 d . . .
H34A H 0.5532 0.8203 0.9135 0.070 Uiso 1 1 calc R . .
C35 C 0.5350(4) 0.9707(3) 0.8554(3) 0.1080(16) Uani 1 1 d . . .
H35A H 0.6153 0.9877 0.8556 0.162 Uiso 1 1 calc R . .
H35B H 0.4728 0.9721 0.9121 0.162 Uiso 1 1 calc R . .
H35C H 0.5157 1.0185 0.7991 0.162 Uiso 1 1 calc R . .
C36 C 0.4104(3) 0.8399(4) 0.8549(3) 0.1104(16) Uani 1 1 d . . .
H36A H 0.4117 0.7733 0.8553 0.166 Uiso 1 1 calc R . .
H36B H 0.3907 0.8866 0.7984 0.166 Uiso 1 1 calc R . .
H36C H 0.3485 0.8420 0.9114 0.166 Uiso 1 1 calc R . .
C37 C 0.4939(2) 0.86437(18) 0.44087(18) 0.0368(5) Uani 1 1 d . . .
C38 C 0.4140(2) 0.86534(19) 0.52830(18) 0.0410(6) Uani 1 1 d . . .
H38A H 0.4298 0.9114 0.5517 0.049 Uiso 1 1 calc R . .
C39 C 0.3133(2) 0.7997(2) 0.5799(2) 0.0482(7) Uani 1 1 d . . .
H39A H 0.2621 0.8002 0.6384 0.058 Uiso 1 1 calc R . .
C40 C 0.2887(2) 0.73304(19) 0.5441(2) 0.0505(7) Uani 1 1 d . . .
C41 C 0.3652(3) 0.7285(2) 0.4599(2) 0.0571(8) Uani 1 1 d . . .
H41A H 0.3477 0.6823 0.4373 0.069 Uiso 1 1 calc R . .
C42 C 0.4684(3) 0.7927(2) 0.4089(2) 0.0501(7) Uani 1 1 d . . .
H42A H 0.5216 0.7885 0.3526 0.060 Uiso 1 1 calc R . .
C43 C 0.5571(4) 1.2302(3) 0.8638(4) 0.0743(13) Uani 1 1 d . . .
C44 C 0.4213(5) 1.2236(5) 0.8732(4) 0.149(2) Uani 1 1 d . . .
H44A H 0.4123 1.2108 0.8201 0.224 Uiso 1 1 calc R . .
H44B H 0.3834 1.2858 0.8730 0.224 Uiso 1 1 calc R . .
H44C H 0.3812 1.1698 0.9326 0.224 Uiso 1 1 calc R . .

loop_
_atom_site_aniso_label
_atom_site_aniso_U_11
_atom_site_aniso_U_22
_atom_site_aniso_U_33
_atom_site_aniso_U_23
_atom_site_aniso_U_13
_atom_site_aniso_U_12
Zn1 0.02492(13) 0.03907(16) 0.03418(15) -0.01591(12) -0.00767(10) 0.00100(11)
B1 0.0260(12) 0.0317(13) 0.0337(13) -0.0122(11) -0.0084(10) 0.0006(10)
S1 0.0308(3) 0.0347(3) 0.0316(3) -0.0139(2) -0.0040(2) -0.0001(2)
S2 0.0362(3) 0.0427(3) 0.0359(3) -0.0193(3) -0.0167(2) 0.0086(3)
S3 0.0296(3) 0.0376(3) 0.0322(3) -0.0113(2) -0.0078(2) -0.0080(2)
O1 0.0265(8) 0.0392(9) 0.0615(11) -0.0182(9) -0.0018(8) -0.0009(7)
O2 0.0459(13) 0.0648(16) 0.131(2) 0.0074(16) 0.0233(15) -0.0035(12)
O3 0.0727(18) 0.0610(16) 0.175(3) -0.0114(18) -0.0464(19) -0.0273(14)
O4 0.177(6) 0.172(6) 0.028(2) -0.013(3) -0.025(3) 0.116(5)
N1 0.0261(9) 0.0332(10) 0.0281(9) -0.0110(8) -0.0049(7) -0.0004(8)
N2 0.0326(10) 0.0353(10) 0.0289(10) -0.0105(8) -0.0077(8) 0.0006(8)
N3 0.0275(9) 0.0312(10) 0.0328(10) -0.0134(8) -0.0099(8) 0.0032(7)
N4 0.0310(10) 0.0369(11) 0.0486(12) -0.0219(9) -0.0136(9) 0.0029(8)
N5 0.0247(9) 0.0284(9) 0.0306(9) -0.0095(8) -0.0089(7) -0.0014(7)
N6 0.0282(9) 0.0293(9) 0.0305(9) -0.0103(8) -0.0114(7) 0.0005(7)
N7 0.0364(14) 0.0368(14) 0.128(3) 0.0030(16) -0.0167(17) -0.0017(11)
N8 0.161(5) 0.125(4) 0.078(3) -0.043(3) -0.005(3) -0.006(4)
C1 0.0265(11) 0.0330(11) 0.0306(11) -0.0116(9) -0.0077(9) -0.0036(9)
C2 0.0318(12) 0.0440(14) 0.0335(12) -0.0149(11) -0.0039(10) 0.0009(10)
C3 0.0362(13) 0.0462(14) 0.0284(12) -0.0121(11) -0.0020(10) 0.0004(11)
C4 0.0299(11) 0.0355(12) 0.0306(11) -0.0065(10) -0.0065(9) -0.0007(9)
C5 0.0410(14) 0.0496(15) 0.0336(13) -0.0116(11) -0.0099(11) -0.0004(11)
C6 0.0407(14) 0.0637(18) 0.0357(14) -0.0041(13) -0.0147(11) 0.0049(13)
C7 0.0386(14) 0.0484(16) 0.0499(16) -0.0084(13) -0.0070(12) 0.0085(12)
C8 0.0659(19) 0.0443(16) 0.0588(18) -0.0199(14) -0.0187(15) 0.0099(14)
C9 0.0565(16) 0.0434(15) 0.0457(15) -0.0161(12) -0.0235(13) 0.0068(12)
C10 0.060(2) 0.067(2) 0.067(2) -0.0084(17) -0.0153(17) 0.0266(16)
C11 0.053(2) 0.101(3) 0.092(3) -0.014(2) -0.0154(19) 0.029(2)
C12 0.087(3) 0.056(2) 0.093(3) 0.005(2) -0.010(2) 0.0212(19)
C13 0.0299(11) 0.0371(12) 0.0326(11) -0.0179(10) -0.0092(9) 0.0019(9)
C14 0.0304(12) 0.0361(13) 0.0460(14) -0.0153(11) -0.0147(10) 0.0039(10)
C15 0.0362(13) 0.0330(12) 0.0562(15) -0.0179(11) -0.0175(11) 0.0051(10)
C16 0.0335(13) 0.0420(14) 0.0727(18) -0.0341(13) -0.0226(12) 0.0063(11)
C17 0.0407(17) 0.171(4) 0.154(4) -0.140(4) -0.029(2) 0.019(2)
C18 0.052(2) 0.268(7) 0.295(7) -0.260(7) -0.062(3) 0.042(3)
C19 0.0399(18) 0.117(3) 0.260(6) -0.152(4) -0.056(3) 0.0281(19)
C20 0.0438(18) 0.079(2) 0.123(3) -0.040(2) -0.0202(19) -0.0135(17)
C21 0.0489(17) 0.078(2) 0.068(2) -0.0298(17) -0.0153(15) -0.0185(16)
C22A 0.038(3) 0.039(3) 0.046(3) -0.011(2) -0.018(2) -0.008(2)
C22B 0.044(3) 0.054(3) 0.075(4) -0.029(3) -0.023(3) 0.001(3)
C23 0.071(2) 0.057(2) 0.115(3) -0.035(2) -0.026(2) -0.0113(17)
C24 0.0386(16) 0.081(2) 0.128(3) -0.049(2) -0.0297(19) 0.0021(16)
C25 0.0285(11) 0.0264(11) 0.0291(11) -0.0084(9) -0.0110(9) 0.0003(8)
C26 0.0254(10) 0.0310(11) 0.0422(13) -0.0140(10) -0.0135(9) 0.0009(9)
C27 0.0281(11) 0.0314(12) 0.0430(13) -0.0156(10) -0.0175(10) 0.0025(9)
C28 0.0308(11) 0.0287(11) 0.0308(11) -0.0113(9) -0.0091(9) -0.0002(9)
C29 0.0402(13) 0.0515(15) 0.0370(13) -0.0166(12) -0.0169(11) 0.0118(11)
C30 0.0514(16) 0.0686(19) 0.0300(13) -0.0148(13) -0.0141(11) 0.0126(14)
C31 0.0379(13) 0.0450(14) 0.0365(13) -0.0158(11) -0.0053(10) 0.0012(11)
C32 0.0330(12) 0.0361(13) 0.0429(13) -0.0150(11) -0.0108(10) 0.0034(10)
C33 0.0351(12) 0.0331(12) 0.0346(12) -0.0107(10) -0.0143(10) 0.0037(10)
C34 0.0495(16) 0.072(2) 0.0424(15) -0.0204(15) -0.0027(13) 0.0070(15)
C35 0.093(3) 0.127(4) 0.115(3) -0.091(3) 0.018(3) -0.009(3)
C36 0.056(2) 0.164(4) 0.094(3) -0.061(3) 0.028(2) -0.040(3)
C37 0.0254(11) 0.0350(12) 0.0469(14) -0.0136(11) -0.0103(10) 0.0056(9)
C38 0.0341(12) 0.0415(14) 0.0484(14) -0.0187(12) -0.0130(11) 0.0064(10)
C39 0.0331(13) 0.0453(15) 0.0482(15) -0.0072(12) -0.0039(11) 0.0100(11)
C40 0.0268(12) 0.0316(13) 0.0748(19) -0.0053(13) -0.0099(12) 0.0010(10)
C41 0.0507(17) 0.0419(15) 0.087(2) -0.0317(16) -0.0216(16) 0.0003(13)
C42 0.0430(15) 0.0512(16) 0.0564(17) -0.0280(14) -0.0046(12) -0.0012(12)
C43 0.066(3) 0.066(2) 0.111(3) -0.035(2) -0.058(2) 0.0222(19)
C44 0.100(4) 0.222(7) 0.153(5) -0.075(5) -0.069(4) 0.001(4)

loop_
_atom_type_symbol
_atom_type_description
_atom_type_scat_dispersion_real
_atom_type_scat_dispersion_imag
_atom_type_scat_source
C C 0.0033 0.0016 'International Tables Vol C Tables 4.2.6.8 and 6.1.1.4'
H H 0.0000 0.0000 'International Tables Vol C Tables 4.2.6.8 and 6.1.1.4'
B B 0.0013 0.0007 'International Tables Vol C Tables 4.2.6.8 and 6.1.1.4'
N N 0.0061 0.0033 'International Tables Vol C Tables 4.2.6.8 and 6.1.1.4'
O O 0.0106 0.0060 'International Tables Vol C Tables 4.2.6.8 and 6.1.1.4'
S S 0.1246 0.1234 'International Tables Vol C Tables 4.2.6.8 and 6.1.1.4'
Zn Zn 0.2839 1.4301 'International Tables Vol C Tables 4.2.6.8 and 6.1.1.4'

loop_
_geom_angle_atom_site_label_1
_geom_angle_atom_site_label_2
_geom_angle_atom_site_label_3
_geom_angle
_geom_angle_site_symmetry_1
_geom_angle_site_symmetry_3
_geom_angle_publ_flag
O1 Zn1 S1 103.83(5) . . y
O1 Zn1 S3 106.47(6) . . y
S1 Zn1 S3 111.29(2) . . y
O1 Zn1 S2 124.80(6) . . y
S1 Zn1 S2 107.15(2) . . y
S3 Zn1 S2 103.19(2) . . y
N5 B1 N3 111.86(18) . . y
N5 B1 N1 112.67(18) . . y
N3 B1 N1 112.21(18) . . y
C1 S1 Zn1 98.60(8) . . y
C13 S2 Zn1 95.98(8) . . y
C25 S3 Zn1 92.80(7) . . y
C37 O1 Zn1 122.64(15) . . y
C1 N1 C2 107.97(18) . . y
C1 N1 B1 133.69(18) . . y
C2 N1 B1 118.32(18) . . y
C1 N2 C3 108.91(19) . . y
C1 N2 C4 127.70(19) . . y
C3 N2 C4 123.30(19) . . y
C13 N3 C14 108.10(19) . . y
C13 N3 B1 133.03(19) . . y
C14 N3 B1 118.21(18) . . y
C13 N4 C15 109.24(19) . . y
C13 N4 C16 126.3(2) . . y
C15 N4 C16 123.8(2) . . y
C25 N5 C26 107.67(18) . . y
C25 N5 B1 132.12(18) . . y
C26 N5 B1 120.06(17) . . y
C25 N6 C27 108.85(18) . . y
C25 N6 C28 126.33(17) . . y
C27 N6 C28 124.21(18) . . y
O2 N7 O3 123.4(3) . . y
O2 N7 C40 119.0(4) . . y
O3 N7 C40 117.5(4) . . y
N1 C1 N2 107.43(19) . . y
N1 C1 S1 128.53(17) . . y
N2 C1 S1 124.01(17) . . y
C3 C2 N1 108.5(2) . . y
C2 C3 N2 107.2(2) . . y
C9 C4 C5 120.2(2) . . y
C9 C4 N2 121.5(2) . . y
C5 C4 N2 118.3(2) . . y
C4 C5 C6 119.2(3) . . y
C7 C6 C5 121.4(3) . . y
C8 C7 C6 117.7(3) . . y
C8 C7 C10 120.1(3) . . y
C6 C7 C10 122.2(3) . . y
C7 C8 C9 121.8(3) . . y
C4 C9 C8 119.7(3) . . y
C12 C10 C11 114.5(3) . . y
C12 C10 C7 114.5(3) . . y
C11 C10 C7 110.7(3) . . y
N3 C13 N4 107.09(19) . . y
N3 C13 S2 129.40(17) . . y
N4 C13 S2 123.51(17) . . y
C15 C14 N3 108.9(2) . . y
C14 C15 N4 106.7(2) . . y
C17 C16 C21 119.9(3) . . y
C17 C16 N4 121.1(3) . . y
C21 C16 N4 118.8(2) . . y
C16 C17 C18 118.8(4) . . y
C19 C18 C17 122.9(4) . . y
C18 C19 C20 116.7(3) . . y
C18 C19 C22B 105.4(4) . . y
C20 C19 C22B 135.1(4) . . y
C18 C19 C22A 134.1(4) . . y
C20 C19 C22A 106.9(4) . . y
C22B C19 C22A 41.9(3) . . y
C19 C20 C21 121.7(4) . . y
C16 C21 C20 119.9(3) . . y
C23 C22A C24 112.4(4) . . y
C23 C22A C19 106.1(4) . . y
C24 C22A C19 104.6(3) . . y
C23 C22B C24 107.0(4) . . y
C23 C22B C19 106.5(4) . . y
C24 C22B C19 104.1(4) . . y
C22A C23 C22B 46.4(3) . . y
C22A C24 C22B 43.7(3) . . y
N5 C25 N6 107.66(17) . . y
N5 C25 S3 129.14(16) . . y
N6 C25 S3 123.18(16) . . y
C27 C26 N5 109.06(19) . . y
C26 C27 N6 106.74(19) . . y
C29 C28 C33 120.7(2) . . y
C29 C28 N6 119.6(2) . . y
C33 C28 N6 119.53(19) . . y
C28 C29 C30 119.0(2) . . y
C29 C30 C31 121.6(2) . . y
C32 C31 C30 117.9(2) . . y
C32 C31 C34 120.6(2) . . y
C30 C31 C34 121.5(2) . . y
C33 C32 C31 121.4(2) . . y
C32 C33 C28 119.4(2) . . y
C35 C34 C36 109.9(3) . . y
C35 C34 C31 110.9(3) . . y
C36 C34 C31 112.6(3) . . y
O1 C37 C42 122.0(2) . . y
O1 C37 C38 120.2(2) . . y
C42 C37 C38 117.7(2) . . y
C39 C38 C37 121.2(3) . . y
C38 C39 C40 119.2(3) . . y
C41 C40 C39 121.4(2) . . y
C41 C40 N7 119.3(3) . . y
C39 C40 N7 119.2(3) . . y
C40 C41 C42 119.6(3) . . y
C41 C42 C37 120.7(3) . . y
N8 C43 C44 161.3(8) . . y
C43 C44 O4 106.1(5) . . y

loop_
_geom_bond_atom_site_label_1
_geom_bond_atom_site_label_2
_geom_bond_distance
_geom_bond_site_symmetry_2
_geom_bond_publ_flag
Zn1 O1 1.9111(16) . y
Zn1 S1 2.3386(6) . y
Zn1 S3 2.3472(6) . y
Zn1 S2 2.3474(6) . y
B1 N5 1.548(3) . y
B1 N3 1.550(3) . y
B1 N1 1.556(3) . y
S1 C1 1.722(2) . y
S2 C13 1.722(2) . y
S3 C25 1.719(2) . y
O1 C37 1.312(3) . y
O2 N7 1.227(4) . y
O3 N7 1.240(4) . y
O4 C44 1.866(8) . y
N1 C1 1.352(3) . y
N1 C2 1.388(3) . y
N2 C1 1.363(3) . y
N2 C3 1.379(3) . y
N2 C4 1.440(3) . y
N3 C13 1.348(3) . y
N3 C14 1.384(3) . y
N4 C13 1.364(3) . y
N4 C15 1.379(3) . y
N4 C16 1.439(3) . y
N5 C25 1.349(3) . y
N5 C26 1.390(3) . y
N6 C25 1.361(3) . y
N6 C27 1.388(3) . y
N6 C28 1.436(3) . y
N7 C40 1.446(4) . y
N8 C43 0.878(5) . y
C2 C3 1.341(3) . y
C4 C9 1.374(3) . y
C4 C5 1.378(3) . y
C5 C6 1.393(4) . y
C6 C7 1.388(4) . y
C7 C8 1.373(4) . y
C7 C10 1.531(4) . y
C8 C9 1.384(4) . y
C10 C12 1.453(5) . y
C10 C11 1.496(5) . y
C14 C15 1.337(3) . y
C16 C17 1.343(4) . y
C16 C21 1.362(4) . y
C17 C18 1.400(5) . y
C18 C19 1.353(7) . y
C19 C20 1.358(6) . y
C19 C22B 1.598(6) . y
C19 C22A 1.645(6) . y
C20 C21 1.390(4) . y
C22A C23 1.450(6) . y
C22A C24 1.527(6) . y
C22B C23 1.492(7) . y
C22B C24 1.586(7) . y
C26 C27 1.334(3) . y
C28 C29 1.370(3) . y
C28 C33 1.388(3) . y
C29 C30 1.390(3) . y
C30 C31 1.390(4) . y
C31 C32 1.383(3) . y
C31 C34 1.515(4) . y
C32 C33 1.381(3) . y
C34 C35 1.495(5) . y
C34 C36 1.508(5) . y
C37 C42 1.401(4) . y
C37 C38 1.403(3) . y
C38 C39 1.371(3) . y
C39 C40 1.375(4) . y
C40 C41 1.369(4) . y
C41 C42 1.379(4) . y
C43 C44 1.499(6) . y

loop_
_cod_changelog_entry_id
_cod_changelog_entry_author
_cod_changelog_entry_date
_cod_changelog_entry_text
1 'Vaitkus, Antanas' 2024-11-15T14:40:08+02:00
;
 Removed multiple data items that had the 'Y' placeholder value.
;
